data_7025742
loop_
_publ_author_name
'Dimmer, J\"org-Alexander'
'Hornung, Martin'
'Weigend, Florian'
'Wesemann, Lars'

_publ_section_title
;
 Chalcogen chemistry of group(IV) closo-dodecaborates, synthesis, theory
 and coordination chemistry.
;
_journal_issue 32
_journal_name_full 'Dalton transactions (Cambridge, England : 2003)'
_journal_page_first 7504
_journal_page_last 7512
_journal_paper_doi 10.1039/c003042b
_journal_volume 39
_journal_year 2010
_chemical_formula_moiety 'C27 H48 B22 Ge2 P2 Pd S2, 2(C7 H18 N), 2(C2 H3 N)'
_chemical_formula_sum 'C45 H90 B22 Ge2 N4 P2 Pd S2'
_chemical_formula_weight 1302.67
_chemical_name_systematic
;
?
;
_space_group_IT_number 2
_symmetry_cell_setting triclinic
_symmetry_space_group_name_Hall '-P 1'
_symmetry_space_group_name_H-M 'P -1'
_atom_sites_solution_hydrogens calculated
_atom_sites_solution_primary direct
_atom_sites_solution_secondary difmap
_audit_creation_method SHELXL-97
_cell_angle_alpha 76.972(6)
_cell_angle_beta 82.111(7)
_cell_angle_gamma 63.939(6)
_cell_formula_units_Z 2
_cell_length_a 12.1903(11)
_cell_length_b 12.6501(10)
_cell_length_c 24.7573(19)
_cell_measurement_reflns_used 28925
_cell_measurement_temperature 173(2)
_cell_measurement_theta_max 59.18
_cell_measurement_theta_min 3.41
_cell_volume 3338.2(5)
_computing_cell_refinement x-Area
_computing_data_collection x-Area
_computing_data_reduction x-Area
_computing_molecular_graphics 'ortep for windows'
_computing_structure_refinement 'SHELXL-97 (Sheldrick, 1997)'
_computing_structure_solution 'ShelXS-97 (Sheldrick, 1990)'
_diffrn_ambient_temperature 173(2)
_diffrn_measured_fraction_theta_full 0.986
_diffrn_measured_fraction_theta_max 0.986
_diffrn_measurement_device_type 'Stoe IPDS 2T'
_diffrn_measurement_method 'omega scans'
_diffrn_radiation_monochromator graphite
_diffrn_radiation_source 'fine-focus sealed tube'
_diffrn_radiation_type MoK\a
_diffrn_radiation_wavelength 0.71073
_diffrn_reflns_av_R_equivalents 0.0834
_diffrn_reflns_av_sigmaI/netI 0.0644
_diffrn_reflns_limit_h_max 14
_diffrn_reflns_limit_h_min -14
_diffrn_reflns_limit_k_max 15
_diffrn_reflns_limit_k_min -15
_diffrn_reflns_limit_l_max 29
_diffrn_reflns_limit_l_min -29
_diffrn_reflns_number 35498
_diffrn_reflns_theta_full 25.35
_diffrn_reflns_theta_max 25.35
_diffrn_reflns_theta_min 5.67
_exptl_absorpt_coefficient_mu 1.306
_exptl_absorpt_correction_T_max 0.8622
_exptl_absorpt_correction_T_min 0.7644
_exptl_absorpt_correction_type numerical
_exptl_absorpt_process_details 'x-red, x-shape'
_exptl_crystal_colour yellow
_exptl_crystal_density_diffrn 1.296
_exptl_crystal_density_method 'not measured'
_exptl_crystal_description block
_exptl_crystal_F_000 1340
_exptl_crystal_size_max 0.22
_exptl_crystal_size_mid 0.21
_exptl_crystal_size_min 0.16
_refine_diff_density_max 1.904
_refine_diff_density_min -1.049
_refine_diff_density_rms 0.115
_refine_ls_extinction_method none
_refine_ls_goodness_of_fit_ref 1.084
_refine_ls_hydrogen_treatment constr
_refine_ls_matrix_type full
_refine_ls_number_parameters 669
_refine_ls_number_reflns 12061
_refine_ls_number_restraints 8
_refine_ls_restrained_S_all 1.086
_refine_ls_R_factor_all 0.0899
_refine_ls_R_factor_gt 0.0682
_refine_ls_shift/su_max 0.001
_refine_ls_shift/su_mean 0.000
_refine_ls_structure_factor_coef Fsqd
_refine_ls_weighting_details 'calc w=1/[\s^2^(Fo^2^)+(0.0572P)^2^+17.5793P] where P=(Fo^2^+2Fc^2^)/3'
_refine_ls_weighting_scheme calc
_refine_ls_wR_factor_gt 0.1527
_refine_ls_wR_factor_ref 0.1652
_reflns_number_gt 9611
_reflns_number_total 12061
_reflns_threshold_expression >2sigma(I)
_cod_data_source_file c003042b.txt
_cod_data_source_block jd45
_cod_database_code 7025742

loop_
_symmetry_equiv_pos_as_xyz
'x, y, z'
'-x, -y, -z'

loop_
_atom_site_label
_atom_site_type_symbol
_atom_site_fract_x
_atom_site_fract_y
_atom_site_fract_z
_atom_site_U_iso_or_equiv
_atom_site_adp_type
_atom_site_occupancy
_atom_site_symmetry_multiplicity
_atom_site_calc_flag
_atom_site_refinement_flags
_atom_site_disorder_assembly
_atom_site_disorder_group
Pd1 Pd 0.10780(4) 0.43350(4) 0.742374(18) 0.02196(13) Uani 1 1 d . . .
Ge1 Ge -0.16571(5) 0.69630(5) 0.70025(3) 0.02452(16) Uani 1 1 d . . .
Ge2 Ge 0.13439(6) 0.65842(6) 0.79297(3) 0.03189(17) Uani 1 1 d . . .
P2 P 0.06042(14) 0.27344(13) 0.76744(7) 0.0268(3) Uani 1 1 d . . .
P1 P 0.29901(14) 0.32271(14) 0.70897(7) 0.0271(3) Uani 1 1 d . . .
S2 S 0.14984(13) 0.60419(13) 0.71547(6) 0.0268(3) Uani 1 1 d . . .
S1 S -0.09964(13) 0.54783(13) 0.76776(6) 0.0284(3) Uani 1 1 d . . .
C401 C 0.2880(8) 0.3373(7) 0.6347(3) 0.0509(8) Uani 1 1 d . . .
C1 C 0.3698(6) 0.1631(6) 0.7378(3) 0.0341(14) Uani 1 1 d . . .
H1A H 0.4434 0.1261 0.7155 0.041 Uiso 1 1 calc R . .
H1B H 0.3945 0.1533 0.7748 0.041 Uiso 1 1 calc R . .
C406 C 0.1972(8) 0.4382(7) 0.6065(3) 0.0509(8) Uani 1 1 d . . .
H406 H 0.1443 0.4981 0.6256 0.061 Uiso 1 1 calc R . .
B105 B -0.3443(6) 0.7578(6) 0.6712(3) 0.0305(15) Uani 1 1 d . . .
H105 H -0.3971 0.7069 0.6915 0.037 Uiso 1 1 calc R . .
B110 B -0.4151(6) 0.9147(6) 0.6498(3) 0.0320(16) Uani 1 1 d . . .
H110 H -0.5143 0.9630 0.6572 0.038 Uiso 1 1 calc R . .
B106 B -0.3130(7) 0.9800(6) 0.6530(3) 0.0345(16) Uani 1 1 d . . .
H106 H -0.3463 1.0704 0.6622 0.041 Uiso 1 1 calc R . .
C3 C 0.1877(6) 0.1264(5) 0.7859(3) 0.0369(15) Uani 1 1 d . . .
H3A H 0.2208 0.1238 0.8199 0.044 Uiso 1 1 calc R . .
H3B H 0.1565 0.0657 0.7934 0.044 Uiso 1 1 calc R . .
B102 B -0.1690(6) 0.8676(6) 0.6762(3) 0.0313(15) Uani 1 1 d . . .
H102 H -0.1110 0.8859 0.6998 0.038 Uiso 1 1 calc R . .
C2 C 0.2915(6) 0.0951(6) 0.7412(3) 0.0339(14) Uani 1 1 d . . .
H2A H 0.3431 0.0098 0.7492 0.041 Uiso 1 1 calc R . .
H2B H 0.2567 0.1133 0.7055 0.041 Uiso 1 1 calc R . .
C405 C 0.1832(8) 0.4519(7) 0.5509(3) 0.0509(8) Uani 1 1 d . . .
H405 H 0.1214 0.5206 0.5328 0.061 Uiso 1 1 calc R . .
B104 B -0.2124(7) 0.6990(7) 0.6207(3) 0.0369(17) Uani 1 1 d . . .
H104 H -0.1820 0.6107 0.6095 0.044 Uiso 1 1 calc R . .
C101 C -0.0174(6) 0.2561(5) 0.7147(3) 0.0326(14) Uani 1 1 d . . .
C201 C -0.0348(6) 0.2852(5) 0.8307(3) 0.0287(13) Uani 1 1 d . . .
C102 C -0.0476(6) 0.3402(6) 0.6657(3) 0.0346(14) Uani 1 1 d . . .
H10A H -0.0303 0.4065 0.6603 0.042 Uiso 1 1 calc R . .
B111 B -0.3381(7) 0.9559(7) 0.5885(3) 0.0356(17) Uani 1 1 d . . .
H111 H -0.3876 1.0316 0.5559 0.043 Uiso 1 1 calc R . .
C206 C 0.0081(6) 0.2998(7) 0.8763(3) 0.0439(17) Uani 1 1 d . . .
H206 H 0.0842 0.3015 0.8735 0.053 Uiso 1 1 calc R . .
C202 C -0.1496(6) 0.2843(7) 0.8355(3) 0.0413(16) Uani 1 1 d . . .
H202 H -0.1803 0.2742 0.8056 0.050 Uiso 1 1 calc R . .
C204 C -0.1732(7) 0.3113(7) 0.9301(3) 0.0505(19) Uani 1 1 d . . .
H204 H -0.2195 0.3195 0.9633 0.061 Uiso 1 1 calc R . .
B103 B -0.1036(6) 0.7678(7) 0.6230(3) 0.0337(16) Uani 1 1 d . . .
H103 H -0.0051 0.7235 0.6126 0.040 Uiso 1 1 calc R . .
C301 C 0.4192(7) 0.3668(8) 0.7164(5) 0.0616(10) Uani 1 1 d . . .
B101 B -0.3171(6) 0.8615(6) 0.7062(3) 0.0319(15) Uani 1 1 d . . .
H101 H -0.3526 0.8756 0.7486 0.038 Uiso 1 1 calc R . .
C106 C -0.0437(7) 0.1568(7) 0.7214(3) 0.0458(17) Uani 1 1 d . . .
H10B H -0.0237 0.0998 0.7539 0.055 Uiso 1 1 calc R . .
C203 C -0.2176(7) 0.2986(8) 0.8849(3) 0.054(2) Uani 1 1 d . . .
H203 H -0.2949 0.2997 0.8877 0.065 Uiso 1 1 calc R . .
B109 B -0.3533(7) 0.8197(7) 0.5996(3) 0.0351(16) Uani 1 1 d . . .
H109 H -0.4123 0.8064 0.5744 0.042 Uiso 1 1 calc R . .
B203 B 0.2693(9) 0.6861(8) 0.8255(4) 0.050(2) Uani 1 1 d . . .
H20A H 0.3581 0.6609 0.8024 0.060 Uiso 1 1 calc R . .
C402 C 0.3670(8) 0.2501(7) 0.6050(3) 0.0509(8) Uani 1 1 d . . .
H402 H 0.4307 0.1826 0.6226 0.061 Uiso 1 1 calc R . .
C205 C -0.0596(7) 0.3116(8) 0.9255(3) 0.052(2) Uani 1 1 d . . .
H205 H -0.0286 0.3200 0.9558 0.063 Uiso 1 1 calc R . .
B204 B 0.1291(7) 0.8229(7) 0.8001(4) 0.0388(18) Uani 1 1 d . . .
H20B H 0.1291 0.8841 0.7607 0.047 Uiso 1 1 calc R . .
B108 B -0.2137(7) 0.8262(7) 0.5715(3) 0.0380(18) Uani 1 1 d . . .
H108 H -0.1829 0.8177 0.5281 0.046 Uiso 1 1 calc R . .
C104 C -0.1282(8) 0.2271(8) 0.6319(4) 0.056(2) Uani 1 1 d . . .
H10C H -0.1649 0.2175 0.6040 0.067 Uiso 1 1 calc R . .
C105 C -0.0990(8) 0.1423(7) 0.6804(4) 0.053(2) Uani 1 1 d . . .
H10D H -0.1166 0.0762 0.6852 0.064 Uiso 1 1 calc R . .
C302 C 0.4321(7) 0.3815(7) 0.7685(5) 0.0616(10) Uani 1 1 d . . .
H302 H 0.3816 0.3674 0.7983 0.074 Uiso 1 1 calc R . .
C103 C -0.1035(7) 0.3247(7) 0.6250(3) 0.0518(19) Uani 1 1 d . . .
H10E H -0.1246 0.3816 0.5925 0.062 Uiso 1 1 calc R . .
B205 B -0.0089(8) 0.7946(8) 0.8285(4) 0.048(2) Uani 1 1 d . . .
H20C H -0.0958 0.8376 0.8074 0.057 Uiso 1 1 calc R . .
B209 B 0.0449(10) 0.8765(8) 0.8596(4) 0.053(2) Uani 1 1 d . . .
H209 H -0.0094 0.9733 0.8575 0.063 Uiso 1 1 calc R . .
C303 C 0.5216(7) 0.4178(7) 0.7765(5) 0.0616(10) Uani 1 1 d . . .
H303 H 0.5314 0.4272 0.8115 0.074 Uiso 1 1 calc R . .
C306 C 0.4948(7) 0.3871(7) 0.6727(5) 0.0616(10) Uani 1 1 d . . .
H306 H 0.4878 0.3768 0.6375 0.074 Uiso 1 1 calc R . .
C404 C 0.2609(7) 0.3639(7) 0.5220(3) 0.0509(8) Uani 1 1 d . . .
H404 H 0.2520 0.3728 0.4843 0.061 Uiso 1 1 calc R . .
C403 C 0.3510(8) 0.2636(7) 0.5491(3) 0.0509(8) Uani 1 1 d . . .
H403 H 0.4025 0.2034 0.5298 0.061 Uiso 1 1 calc R . .
B211 B 0.1231(11) 0.7831(9) 0.9189(4) 0.060(3) Uani 1 1 d . . .
H211 H 0.1190 0.8197 0.9559 0.071 Uiso 1 1 calc R . .
C304 C 0.5944(7) 0.4391(7) 0.7318(4) 0.0616(10) Uani 1 1 d . . .
H304 H 0.6526 0.4648 0.7365 0.074 Uiso 1 1 calc R . .
B210 B -0.0034(11) 0.7686(9) 0.9015(4) 0.057(2) Uani 1 1 d . . .
H210 H -0.0895 0.7960 0.9267 0.068 Uiso 1 1 calc R . .
B207 B 0.2587(11) 0.6657(9) 0.8979(4) 0.064(3) Uani 1 1 d . . .
H207 H 0.3426 0.6260 0.9212 0.076 Uiso 1 1 calc R . .
B208 B 0.2062(9) 0.8123(8) 0.8575(4) 0.053(2) Uani 1 1 d . . .
H208 H 0.2565 0.8677 0.8541 0.063 Uiso 1 1 calc R . .
B202 B 0.2205(11) 0.5728(8) 0.8681(4) 0.059(3) Uani 1 1 d . . .
H20D H 0.2786 0.4763 0.8717 0.071 Uiso 1 1 calc R . .
B201 B 0.0475(12) 0.6383(10) 0.8718(4) 0.062(3) Uani 1 1 d . . .
H201 H -0.0035 0.5828 0.8783 0.074 Uiso 1 1 calc R . .
B206 B 0.1287(13) 0.6385(9) 0.9248(4) 0.068(3) Uani 1 1 d . . .
H20E H 0.1285 0.5807 0.9653 0.082 Uiso 1 1 calc R . .
B107 B -0.1882(7) 0.9238(7) 0.6053(4) 0.0389(18) Uani 1 1 d . . .
H107 H -0.1403 0.9786 0.5838 0.047 Uiso 1 1 calc R . .
C305 C 0.5826(7) 0.4237(7) 0.6824(5) 0.0616(10) Uani 1 1 d . . .
H305 H 0.6340 0.4375 0.6531 0.074 Uiso 1 1 calc R . .
C31 C 0.6923(11) 0.0881(10) 0.8019(8) 0.101(5) Uani 1 1 d . . .
H31A H 0.6756 0.1642 0.7780 0.152 Uiso 1 1 calc R . .
H31B H 0.6577 0.0459 0.7873 0.152 Uiso 1 1 calc R . .
H31C H 0.7791 0.0419 0.8040 0.152 Uiso 1 1 calc R . .
N3 N 0.5977(16) 0.1244(17) 0.9007(10) 0.183(9) Uani 1 1 d . . .
C30 C 0.6391(14) 0.1067(13) 0.8567(11) 0.120(7) Uani 1 1 d . . .
N4 N 0.3234(19) 0.038(2) 0.9144(12) 0.196(14) Uani 1 1 d . . .
C40 C 0.243(3) 0.0241(19) 0.9505(17) 0.183(18) Uani 1 1 d . . .
C41 C 0.163(3) 0.0070(19) 0.9948(13) 0.195(13) Uani 1 1 d . . .
H41A H 0.1854 -0.0771 1.0073 0.292 Uiso 1 1 calc R . .
H41B H 0.0807 0.0454 0.9824 0.292 Uiso 1 1 calc R . .
H41C H 0.1675 0.0412 1.0249 0.292 Uiso 1 1 calc R . .
N1 N 0.6433(6) 0.7129(6) 0.9292(3) 0.0541(17) Uani 1 1 d . . .
C134 C 0.706(7) 0.749(7) 1.0183(19) 0.15(3) Uani 0.384(12) 1 d PD A 1
H13A H 0.6968 0.8148 1.0342 0.232 Uiso 0.384(12) 1 calc PR A 1
H13B H 0.7910 0.6991 1.0125 0.232 Uiso 0.384(12) 1 calc PR A 1
H13C H 0.6683 0.7025 1.0431 0.232 Uiso 0.384(12) 1 calc PR A 1
C124 C 0.470(2) 0.682(3) 0.9955(12) 0.066(9) Uani 0.384(12) 1 d PD A 1
H12A H 0.4521 0.6196 1.0195 0.099 Uiso 0.384(12) 1 calc PR A 1
H12B H 0.4112 0.7223 0.9673 0.099 Uiso 0.384(12) 1 calc PR A 1
H12C H 0.4670 0.7377 1.0168 0.099 Uiso 0.384(12) 1 calc PR A 1
C123 C 0.595(2) 0.6275(19) 0.9690(11) 0.061(7) Uani 0.384(12) 1 d PD A 1
H12D H 0.5961 0.5701 0.9485 0.073 Uiso 0.384(12) 1 calc PR A 1
H12E H 0.6520 0.5831 0.9984 0.073 Uiso 0.384(12) 1 calc PR A 1
C133 C 0.645(2) 0.795(2) 0.9641(14) 0.073(8) Uani 0.384(12) 1 d PD A 1
H13D H 0.6824 0.8446 0.9411 0.088 Uiso 0.384(12) 1 calc PR A 1
H13E H 0.5606 0.8483 0.9714 0.088 Uiso 0.384(12) 1 calc PR A 1
C114 C 0.561(7) 0.695(6) 0.8446(16) 0.12(3) Uani 0.384(12) 1 d PD A 1
H11A H 0.5108 0.7437 0.8137 0.175 Uiso 0.384(12) 1 calc PR A 1
H11B H 0.5246 0.6448 0.8668 0.175 Uiso 0.384(12) 1 calc PR A 1
H11C H 0.6410 0.6460 0.8312 0.175 Uiso 0.384(12) 1 calc PR A 1
C113 C 0.570(2) 0.774(3) 0.8792(13) 0.082(9) Uani 0.384(12) 1 d PD A 1
H11D H 0.6044 0.8257 0.8558 0.098 Uiso 0.384(12) 1 calc PR A 1
H11E H 0.4877 0.8255 0.8909 0.098 Uiso 0.384(12) 1 calc PR A 1
C142 C 0.768(2) 0.637(3) 0.9122(11) 0.073(8) Uani 0.384(12) 1 d P A 1
H14A H 0.8155 0.5945 0.9444 0.110 Uiso 0.384(12) 1 calc PR A 1
H14B H 0.8039 0.6854 0.8884 0.110 Uiso 0.384(12) 1 calc PR A 1
H14C H 0.7662 0.5802 0.8925 0.110 Uiso 0.384(12) 1 calc PR A 1
C112 C 0.588(4) 0.659(6) 0.8465(18) 0.15(2) Uani 0.616(12) 1 d P A 2
H11F H 0.6180 0.5956 0.8258 0.230 Uiso 0.616(12) 1 calc PR A 2
H11G H 0.5830 0.7319 0.8222 0.230 Uiso 0.616(12) 1 calc PR A 2
H11H H 0.5081 0.6704 0.8625 0.230 Uiso 0.616(12) 1 calc PR A 2
C121 C 0.5234(16) 0.7409(13) 0.9590(7) 0.071(5) Uani 0.616(12) 1 d PD A 2
H12F H 0.4625 0.7626 0.9322 0.085 Uiso 0.616(12) 1 calc PR A 2
H12G H 0.5025 0.8104 0.9755 0.085 Uiso 0.616(12) 1 calc PR A 2
C111 C 0.6719(14) 0.628(2) 0.8911(8) 0.089(7) Uani 0.616(12) 1 d P A 2
H11I H 0.7520 0.6151 0.8738 0.106 Uiso 0.616(12) 1 calc PR A 2
H11J H 0.6786 0.5524 0.9136 0.106 Uiso 0.616(12) 1 calc PR A 2
C131 C 0.7442(16) 0.6621(16) 0.9691(8) 0.076(5) Uani 0.616(12) 1 d P A 2
H13F H 0.7531 0.5821 0.9864 0.091 Uiso 0.616(12) 1 calc PR A 2
H13G H 0.8192 0.6532 0.9473 0.091 Uiso 0.616(12) 1 calc PR A 2
C141 C 0.645(2) 0.825(2) 0.8926(10) 0.114(9) Uani 0.616(12) 1 d P A 2
H14D H 0.7229 0.8068 0.8735 0.172 Uiso 0.616(12) 1 calc PR A 2
H14E H 0.6296 0.8834 0.9151 0.172 Uiso 0.616(12) 1 calc PR A 2
H14F H 0.5821 0.8572 0.8661 0.172 Uiso 0.616(12) 1 calc PR A 2
C122 C 0.516(3) 0.641(3) 1.0042(14) 0.141(16) Uani 0.616(12) 1 d PD A 2
H12H H 0.4346 0.6668 1.0208 0.212 Uiso 0.616(12) 1 calc PR A 2
H12I H 0.5731 0.6209 1.0319 0.212 Uiso 0.616(12) 1 calc PR A 2
H12J H 0.5348 0.5719 0.9884 0.212 Uiso 0.616(12) 1 calc PR A 2
C132 C 0.738(4) 0.723(4) 1.0129(9) 0.097(12) Uani 0.616(12) 1 d P A 2
H13H H 0.8095 0.6783 1.0341 0.146 Uiso 0.616(12) 1 calc PR A 2
H13I H 0.6665 0.7294 1.0366 0.146 Uiso 0.616(12) 1 calc PR A 2
H13J H 0.7323 0.8015 0.9971 0.146 Uiso 0.616(12) 1 calc PR A 2
C211 C 0.7183(11) 0.0458(10) 0.4286(5) 0.089(3) Uiso 1 1 d D . .
H21A H 0.7354 0.0178 0.4677 0.107 Uiso 1 1 calc R . .
H21B H 0.6361 0.0550 0.4252 0.107 Uiso 1 1 calc R . .
N2 N 0.7142(12) 0.1736(11) 0.4132(6) 0.125(4) Uiso 1 1 d D . .
C221 C 0.6283(15) 0.2365(15) 0.4545(7) 0.122(5) Uiso 1 1 d . . .
H22A H 0.6579 0.1920 0.4910 0.147 Uiso 1 1 calc R . .
H22B H 0.5507 0.2345 0.4516 0.147 Uiso 1 1 calc R . .
C231 C 0.8139(18) 0.2136(18) 0.4164(9) 0.149(6) Uiso 1 1 d . . .
H23A H 0.7789 0.3001 0.4123 0.179 Uiso 1 1 calc R . .
H23B H 0.8752 0.1902 0.3867 0.179 Uiso 1 1 calc R . .
C212 C 0.806(2) -0.057(2) 0.3984(10) 0.179(8) Uiso 1 1 d . . .
H21C H 0.7905 -0.1269 0.4128 0.269 Uiso 1 1 calc R . .
H21D H 0.8887 -0.0753 0.4042 0.269 Uiso 1 1 calc R . .
H21E H 0.7915 -0.0332 0.3594 0.269 Uiso 1 1 calc R . .
C232 C 0.8728(18) 0.1550(18) 0.4727(9) 0.157(7) Uiso 1 1 d . . .
H23C H 0.9374 0.1778 0.4746 0.235 Uiso 1 1 calc R . .
H23D H 0.9057 0.0695 0.4768 0.235 Uiso 1 1 calc R . .
H23E H 0.8124 0.1809 0.5019 0.235 Uiso 1 1 calc R . .
C222 C 0.604(3) 0.367(3) 0.4517(14) 0.255(14) Uiso 1 1 d . . .
H22C H 0.5425 0.4000 0.4792 0.383 Uiso 1 1 calc R . .
H22D H 0.5776 0.4121 0.4155 0.383 Uiso 1 1 calc R . .
H22E H 0.6785 0.3701 0.4585 0.383 Uiso 1 1 calc R . .
C241 C 0.6594(16) 0.2359(16) 0.3541(6) 0.140(6) Uiso 1 1 d D . .
H24A H 0.7162 0.1967 0.3263 0.210 Uiso 1 1 calc R . .
H24B H 0.6448 0.3187 0.3471 0.210 Uiso 1 1 calc R . .
H24C H 0.5838 0.2301 0.3531 0.210 Uiso 1 1 calc R . .

loop_
_atom_site_aniso_label
_atom_site_aniso_U_11
_atom_site_aniso_U_22
_atom_site_aniso_U_33
_atom_site_aniso_U_23
_atom_site_aniso_U_13
_atom_site_aniso_U_12
Pd1 0.0195(2) 0.0208(2) 0.0228(2) -0.00501(16) 0.00113(16) -0.00623(17)
Ge1 0.0218(3) 0.0213(3) 0.0278(3) -0.0052(2) 0.0008(2) -0.0069(2)
Ge2 0.0392(4) 0.0285(3) 0.0301(4) -0.0069(3) -0.0028(3) -0.0152(3)
P2 0.0263(8) 0.0223(7) 0.0285(8) -0.0042(6) 0.0036(6) -0.0088(6)
P1 0.0224(7) 0.0250(8) 0.0282(8) -0.0055(6) 0.0015(6) -0.0054(6)
S2 0.0288(7) 0.0263(7) 0.0276(8) -0.0061(6) 0.0009(6) -0.0138(6)
S1 0.0230(7) 0.0242(7) 0.0287(8) -0.0014(6) 0.0048(6) -0.0051(6)
C401 0.062(2) 0.0399(16) 0.0311(15) -0.0086(12) 0.0007(14) -0.0040(14)
C1 0.026(3) 0.031(3) 0.033(3) -0.006(3) 0.000(3) -0.001(3)
C406 0.062(2) 0.0399(16) 0.0311(15) -0.0086(12) 0.0007(14) -0.0040(14)
B105 0.025(3) 0.027(3) 0.039(4) -0.004(3) -0.004(3) -0.011(3)
B110 0.021(3) 0.028(4) 0.036(4) -0.006(3) 0.001(3) -0.001(3)
B106 0.033(4) 0.025(3) 0.044(4) -0.006(3) 0.001(3) -0.011(3)
C3 0.038(4) 0.020(3) 0.040(4) -0.001(3) 0.004(3) -0.005(3)
B102 0.028(4) 0.029(4) 0.039(4) 0.000(3) -0.006(3) -0.016(3)
C2 0.028(3) 0.025(3) 0.041(4) -0.008(3) 0.002(3) -0.005(3)
C405 0.062(2) 0.0399(16) 0.0311(15) -0.0086(12) 0.0007(14) -0.0040(14)
B104 0.036(4) 0.032(4) 0.036(4) -0.012(3) -0.006(3) -0.004(3)
C101 0.034(3) 0.026(3) 0.041(4) -0.013(3) 0.003(3) -0.014(3)
C201 0.032(3) 0.025(3) 0.026(3) -0.001(2) 0.007(2) -0.013(3)
C102 0.038(4) 0.026(3) 0.043(4) -0.007(3) -0.006(3) -0.015(3)
B111 0.030(4) 0.034(4) 0.029(4) -0.004(3) 0.005(3) -0.003(3)
C206 0.032(4) 0.065(5) 0.038(4) -0.016(3) 0.006(3) -0.023(3)
C202 0.038(4) 0.055(4) 0.038(4) -0.005(3) 0.000(3) -0.028(3)
C204 0.041(4) 0.063(5) 0.035(4) -0.004(4) 0.010(3) -0.016(4)
B103 0.023(3) 0.036(4) 0.033(4) -0.002(3) 0.004(3) -0.008(3)
C301 0.0365(17) 0.0477(18) 0.100(3) -0.015(2) -0.0123(18) -0.0139(14)
B101 0.027(4) 0.026(3) 0.036(4) -0.005(3) 0.004(3) -0.007(3)
C106 0.053(4) 0.036(4) 0.050(5) -0.008(3) 0.004(4) -0.023(3)
C203 0.032(4) 0.072(5) 0.049(5) -0.007(4) 0.009(3) -0.019(4)
B109 0.028(4) 0.036(4) 0.039(4) -0.011(3) -0.007(3) -0.007(3)
B203 0.054(5) 0.039(5) 0.057(6) -0.006(4) -0.025(4) -0.016(4)
C402 0.062(2) 0.0399(16) 0.0311(15) -0.0086(12) 0.0007(14) -0.0040(14)
C205 0.037(4) 0.079(6) 0.036(4) -0.019(4) 0.007(3) -0.018(4)
B204 0.042(4) 0.028(4) 0.047(5) -0.008(3) -0.009(4) -0.012(3)
B108 0.031(4) 0.040(4) 0.027(4) -0.008(3) 0.002(3) -0.002(3)
C104 0.057(5) 0.057(5) 0.061(5) -0.029(4) -0.014(4) -0.019(4)
C105 0.058(5) 0.039(4) 0.076(6) -0.027(4) 0.001(4) -0.025(4)
C302 0.0365(17) 0.0477(18) 0.100(3) -0.015(2) -0.0123(18) -0.0139(14)
C103 0.055(5) 0.051(5) 0.047(5) -0.014(4) -0.011(4) -0.015(4)
B205 0.046(5) 0.049(5) 0.046(5) -0.022(4) 0.000(4) -0.012(4)
B209 0.072(6) 0.041(5) 0.046(5) -0.017(4) -0.013(5) -0.018(4)
C303 0.0365(17) 0.0477(18) 0.100(3) -0.015(2) -0.0123(18) -0.0139(14)
C306 0.0365(17) 0.0477(18) 0.100(3) -0.015(2) -0.0123(18) -0.0139(14)
C404 0.062(2) 0.0399(16) 0.0311(15) -0.0086(12) 0.0007(14) -0.0040(14)
C403 0.062(2) 0.0399(16) 0.0311(15) -0.0086(12) 0.0007(14) -0.0040(14)
B211 0.095(8) 0.050(5) 0.044(5) -0.013(4) -0.025(5) -0.032(5)
C304 0.0365(17) 0.0477(18) 0.100(3) -0.015(2) -0.0123(18) -0.0139(14)
B210 0.082(7) 0.061(6) 0.036(5) -0.021(4) 0.015(5) -0.038(5)
B207 0.082(7) 0.051(6) 0.057(6) -0.009(5) -0.037(6) -0.019(5)
B208 0.066(6) 0.040(5) 0.057(6) -0.015(4) -0.014(5) -0.021(4)
B202 0.101(8) 0.034(4) 0.038(5) -0.003(4) -0.016(5) -0.022(5)
B201 0.106(9) 0.065(6) 0.033(5) -0.019(4) 0.019(5) -0.054(6)
B206 0.129(10) 0.045(5) 0.034(5) -0.001(4) -0.010(6) -0.041(6)
B107 0.025(4) 0.036(4) 0.046(5) 0.006(3) 0.002(3) -0.011(3)
C305 0.0365(17) 0.0477(18) 0.100(3) -0.015(2) -0.0123(18) -0.0139(14)
C31 0.062(7) 0.056(6) 0.178(16) -0.014(8) -0.030(9) -0.016(5)
N3 0.125(13) 0.141(14) 0.25(2) 0.010(14) 0.053(14) -0.066(11)
C30 0.061(8) 0.078(9) 0.20(2) 0.016(12) -0.005(10) -0.034(7)
N4 0.133(15) 0.154(15) 0.27(3) -0.133(18) -0.120(17) 0.043(13)
C40 0.17(2) 0.081(12) 0.26(4) -0.10(2) -0.16(3) 0.058(17)
C41 0.24(3) 0.106(14) 0.27(3) -0.110(19) 0.04(2) -0.078(17)
N1 0.052(4) 0.046(4) 0.056(4) -0.004(3) -0.001(3) -0.017(3)
C134 0.16(5) 0.23(7) 0.16(6) -0.16(5) 0.09(4) -0.13(5)
C124 0.07(2) 0.11(3) 0.039(13) -0.018(15) 0.008(13) -0.05(2)
C123 0.057(14) 0.044(13) 0.065(16) 0.006(10) 0.001(12) -0.016(11)
C133 0.044(13) 0.071(17) 0.10(2) -0.004(15) 0.002(13) -0.027(12)
C114 0.12(5) 0.23(6) 0.020(16) -0.02(2) 0.013(18) -0.10(4)
C113 0.048(14) 0.09(2) 0.08(2) 0.011(16) -0.003(13) -0.015(13)
C142 0.050(14) 0.09(2) 0.062(16) -0.021(14) 0.024(12) -0.025(13)
C112 0.074(18) 0.31(5) 0.15(3) -0.14(4) 0.041(18) -0.12(3)
C121 0.077(11) 0.056(9) 0.066(10) -0.014(8) 0.015(8) -0.019(8)
C111 0.049(9) 0.148(18) 0.091(13) -0.081(13) 0.029(9) -0.042(10)
C131 0.078(11) 0.086(12) 0.079(12) 0.001(9) -0.012(9) -0.054(10)
C141 0.116(18) 0.100(16) 0.117(19) 0.039(13) -0.017(14) -0.061(14)
C122 0.060(16) 0.14(2) 0.19(3) 0.08(2) -0.028(17) -0.057(16)
C132 0.15(3) 0.17(3) 0.027(8) -0.016(14) 0.011(13) -0.13(3)

loop_
_atom_type_symbol
_atom_type_description
_atom_type_scat_dispersion_real
_atom_type_scat_dispersion_imag
_atom_type_scat_source
C C 0.0033 0.0016 'International Tables Vol C Tables 4.2.6.8 and 6.1.1.4'
H H 0.0000 0.0000 'International Tables Vol C Tables 4.2.6.8 and 6.1.1.4'
B B 0.0013 0.0007 'International Tables Vol C Tables 4.2.6.8 and 6.1.1.4'
Ge Ge 0.1547 1.8001 'International Tables Vol C Tables 4.2.6.8 and 6.1.1.4'
N N 0.0061 0.0033 'International Tables Vol C Tables 4.2.6.8 and 6.1.1.4'
P P 0.1023 0.0942 'International Tables Vol C Tables 4.2.6.8 and 6.1.1.4'
Pd Pd -0.9988 1.0072 'International Tables Vol C Tables 4.2.6.8 and 6.1.1.4'
S S 0.1246 0.1234 'International Tables Vol C Tables 4.2.6.8 and 6.1.1.4'

loop_
_geom_angle_atom_site_label_1
_geom_angle_atom_site_label_2
_geom_angle_atom_site_label_3
_geom_angle
P2 Pd1 P1 93.25(6)
P2 Pd1 S2 177.98(6)
P1 Pd1 S2 88.39(6)
P2 Pd1 S1 85.17(5)
P1 Pd1 S1 173.45(6)
S2 Pd1 S1 93.07(5)
B102 Ge1 B104 92.4(3)
B102 Ge1 B101 53.1(3)
B104 Ge1 B101 92.0(3)
B102 Ge1 B103 53.1(3)
B104 Ge1 B103 53.2(3)
B101 Ge1 B103 92.6(3)
B102 Ge1 B105 92.1(3)
B104 Ge1 B105 52.4(3)
B101 Ge1 B105 52.7(3)
B103 Ge1 B105 92.0(3)
B102 Ge1 S1 137.3(2)
B104 Ge1 S1 128.7(2)
B101 Ge1 S1 124.7(2)
B103 Ge1 S1 140.1(2)
B105 Ge1 S1 120.6(2)
B202 Ge2 B205 93.2(4)
B202 Ge2 B204 92.1(3)
B205 Ge2 B204 53.3(4)
B202 Ge2 B201 53.7(5)
B205 Ge2 B201 53.5(4)
B204 Ge2 B201 92.8(4)
B202 Ge2 B203 52.1(4)
B205 Ge2 B203 92.5(4)
B204 Ge2 B203 52.8(3)
B201 Ge2 B203 92.2(4)
B202 Ge2 S2 133.7(3)
B205 Ge2 S2 130.7(3)
B204 Ge2 S2 123.7(2)
B201 Ge2 S2 137.8(3)
B203 Ge2 S2 125.6(3)
C201 P2 C101 108.5(3)
C201 P2 C3 102.0(3)
C101 P2 C3 104.8(3)
C201 P2 Pd1 110.1(2)
C101 P2 Pd1 113.8(2)
C3 P2 Pd1 116.7(2)
C1 P1 C401 107.1(3)
C1 P1 C301 101.2(4)
C401 P1 C301 106.5(5)
C1 P1 Pd1 117.7(2)
C401 P1 Pd1 106.7(3)
C301 P1 Pd1 116.8(3)
Ge2 S2 Pd1 102.16(6)
Ge1 S1 Pd1 105.22(6)
C406 C401 C402 118.1(7)
C406 C401 P1 119.4(5)
C402 C401 P1 122.5(6)
C2 C1 P1 116.4(4)
C405 C406 C401 121.6(7)
B110 B105 B109 60.7(4)
B110 B105 B104 106.8(5)
B109 B105 B104 58.1(4)
B110 B105 B101 58.2(4)
B109 B105 B101 106.8(5)
B104 B105 B101 107.9(5)
B110 B105 Ge1 112.5(4)
B109 B105 Ge1 112.5(4)
B104 B105 Ge1 63.2(3)
B101 B105 Ge1 63.1(3)
B105 B110 B111 109.1(5)
B105 B110 B101 64.4(4)
B111 B110 B101 109.1(5)
B105 B110 B109 59.7(4)
B111 B110 B109 59.8(4)
B101 B110 B109 110.9(5)
B105 B110 B106 111.1(5)
B111 B110 B106 60.0(4)
B101 B110 B106 59.7(4)
B109 B110 B106 108.2(5)
B101 B106 B107 110.1(5)
B101 B106 B102 64.1(4)
B107 B106 B102 58.9(4)
B101 B106 B111 108.9(5)
B107 B106 B111 60.0(4)
B102 B106 B111 108.5(5)
B101 B106 B110 59.9(4)
B107 B106 B110 107.6(5)
B102 B106 B110 110.6(5)
B111 B106 B110 59.6(4)
C2 C3 P2 114.3(5)
B107 B102 B106 60.5(4)
B107 B102 B103 57.9(4)
B106 B102 B103 106.8(5)
B107 B102 B101 106.4(5)
B106 B102 B101 57.9(4)
B103 B102 B101 108.5(5)
B107 B102 Ge1 113.0(5)
B106 B102 Ge1 113.3(4)
B103 B102 Ge1 63.9(3)
B101 B102 Ge1 63.9(3)
C1 C2 C3 112.8(5)
C406 C405 C404 119.8(7)
B109 B104 B108 60.0(4)
B109 B104 B105 57.8(4)
B108 B104 B105 106.1(5)
B109 B104 B103 106.3(5)
B108 B104 B103 57.7(4)
B105 B104 B103 108.5(5)
B109 B104 Ge1 113.2(4)
B108 B104 Ge1 112.4(5)
B105 B104 Ge1 64.4(3)
B103 B104 Ge1 63.5(3)
C102 C101 C106 118.7(6)
C102 C101 P2 120.0(5)
C106 C101 P2 121.2(6)
C206 C201 C202 118.5(6)
C206 C201 P2 117.6(5)
C202 C201 P2 123.8(5)
C103 C102 C101 119.8(6)
B108 B111 B109 60.3(4)
B108 B111 B110 109.0(5)
B109 B111 B110 60.4(4)
B108 B111 B107 60.6(5)
B109 B111 B107 108.6(5)
B110 B111 B107 108.2(5)
B108 B111 B106 109.2(5)
B109 B111 B106 109.1(5)
B110 B111 B106 60.4(4)
B107 B111 B106 59.9(5)
C205 C206 C201 121.3(7)
C203 C202 C201 119.6(7)
C205 C204 C203 119.2(7)
B107 B103 B108 60.8(5)
B107 B103 B102 57.2(4)
B108 B103 B102 106.1(5)
B107 B103 B104 106.3(5)
B108 B103 B104 58.1(4)
B102 B103 B104 107.3(5)
B107 B103 Ge1 111.7(4)
B108 B103 Ge1 112.7(4)
B102 B103 Ge1 63.0(3)
B104 B103 Ge1 63.4(3)
C306 C301 C302 119.7(8)
C306 C301 P1 122.8(8)
C302 C301 P1 117.4(7)
B106 B101 B110 60.5(4)
B106 B101 B102 58.0(4)
B110 B101 B102 106.2(5)
B106 B101 B105 106.2(5)
B110 B101 B105 57.5(4)
B102 B101 B105 107.8(5)
B106 B101 Ge1 112.6(4)
B110 B101 Ge1 112.8(4)
B102 B101 Ge1 63.0(3)
B105 B101 Ge1 64.2(3)
C105 C106 C101 120.9(7)
C204 C203 C202 121.3(7)
B105 B109 B111 109.0(5)
B105 B109 B104 64.0(4)
B111 B109 B104 109.3(5)
B105 B109 B108 111.2(5)
B111 B109 B108 59.7(4)
B104 B109 B108 60.3(4)
B105 B109 B110 59.6(4)
B111 B109 B110 59.8(4)
B104 B109 B110 110.6(5)
B108 B109 B110 108.0(5)
B207 B203 B208 60.8(6)
B207 B203 B202 58.6(6)
B208 B203 B202 107.6(7)
B207 B203 B204 106.5(7)
B208 B203 B204 57.7(5)
B202 B203 B204 108.3(7)
B207 B203 Ge2 112.6(7)
B208 B203 Ge2 112.4(6)
B202 B203 Ge2 63.2(4)
B204 B203 Ge2 63.2(4)
C403 C402 C401 120.0(7)
C206 C205 C204 120.1(7)
B208 B204 B209 60.2(5)
B208 B204 B203 57.8(5)
B209 B204 B203 106.4(6)
B208 B204 B205 106.8(6)
B209 B204 B205 58.6(5)
B203 B204 B205 108.3(6)
B208 B204 Ge2 113.1(5)
B209 B204 Ge2 113.2(5)
B203 B204 Ge2 64.0(3)
B205 B204 Ge2 63.4(3)
B111 B108 B103 109.3(5)
B111 B108 B109 59.9(4)
B103 B108 B109 111.2(5)
B111 B108 B104 108.9(5)
B103 B108 B104 64.3(4)
B109 B108 B104 59.7(4)
B111 B108 B107 60.0(4)
B103 B108 B107 59.2(4)
B109 B108 B107 107.8(5)
B104 B108 B107 109.9(5)
C103 C104 C105 120.4(7)
C106 C105 C104 119.4(7)
C301 C302 C303 119.9(10)
C104 C103 C102 120.8(8)
B210 B205 B209 60.3(5)
B210 B205 B204 105.7(6)
B209 B205 B204 57.4(5)
B210 B205 B201 58.0(5)
B209 B205 B201 106.4(7)
B204 B205 B201 107.6(6)
B210 B205 Ge2 112.5(6)
B209 B205 Ge2 112.2(6)
B204 B205 Ge2 63.4(4)
B201 B205 Ge2 63.5(4)
B211 B209 B204 109.3(7)
B211 B209 B208 60.4(6)
B204 B209 B208 59.7(5)
B211 B209 B210 59.3(6)
B204 B209 B210 110.2(6)
B208 B209 B210 107.8(7)
B211 B209 B205 108.6(7)
B204 B209 B205 64.1(5)
B208 B209 B205 110.8(6)
B210 B209 B205 59.3(5)
C304 C303 C302 119.0(10)
C301 C306 C305 118.5(10)
C403 C404 C405 119.5(7)
C404 C403 C402 121.0(7)
B210 B211 B209 61.2(6)
B210 B211 B208 109.1(6)
B209 B211 B208 60.2(6)
B210 B211 B206 60.3(6)
B209 B211 B206 109.2(6)
B208 B211 B206 108.3(7)
B210 B211 B207 108.7(7)
B209 B211 B207 108.6(7)
B208 B211 B207 59.9(6)
B206 B211 B207 60.1(7)
C305 C304 C303 120.8(9)
B211 B210 B205 109.5(7)
B211 B210 B206 60.5(6)
B205 B210 B206 110.6(7)
B211 B210 B201 109.5(8)
B205 B210 B201 64.5(5)
B206 B210 B201 59.0(6)
B211 B210 B209 59.5(6)
B205 B210 B209 60.4(5)
B206 B210 B209 108.1(8)
B201 B210 B209 111.5(7)
B203 B207 B202 63.5(5)
B203 B207 B208 59.9(5)
B202 B207 B208 110.7(7)
B203 B207 B206 110.8(7)
B202 B207 B206 60.6(6)
B208 B207 B206 107.9(8)
B203 B207 B211 109.2(7)
B202 B207 B211 109.8(8)
B208 B207 B211 59.7(6)
B206 B207 B211 59.8(6)
B204 B208 B203 64.5(5)
B204 B208 B209 60.0(5)
B203 B208 B209 111.5(6)
B204 B208 B211 108.7(7)
B203 B208 B211 109.1(7)
B209 B208 B211 59.4(6)
B204 B208 B207 110.6(6)
B203 B208 B207 59.3(5)
B209 B208 B207 108.3(8)
B211 B208 B207 60.3(6)
B207 B202 B206 60.2(6)
B207 B202 B203 57.8(6)
B206 B202 B203 106.1(6)
B207 B202 B201 105.8(7)
B206 B202 B201 56.6(6)
B203 B202 B201 108.8(6)
B207 B202 Ge2 113.1(6)
B206 B202 Ge2 111.6(7)
B203 B202 Ge2 64.6(4)
B201 B202 Ge2 63.7(4)
B206 B201 B210 60.2(6)
B206 B201 B205 105.9(7)
B210 B201 B205 57.4(5)
B206 B201 B202 58.6(6)
B210 B201 B202 106.2(7)
B205 B201 B202 107.0(6)
B206 B201 Ge2 112.3(7)
B210 B201 Ge2 111.7(6)
B205 B201 Ge2 63.0(4)
B202 B201 Ge2 62.7(4)
B201 B206 B210 60.7(6)
B201 B206 B211 109.8(7)
B210 B206 B211 59.2(6)
B201 B206 B207 111.6(7)
B210 B206 B207 107.9(7)
B211 B206 B207 60.1(6)
B201 B206 B202 64.8(6)
B210 B206 B202 111.4(7)
B211 B206 B202 108.9(8)
B207 B206 B202 59.3(6)
B102 B107 B103 64.9(4)
B102 B107 B106 60.6(4)
B103 B107 B106 112.4(5)
B102 B107 B111 110.0(5)
B103 B107 B111 109.5(6)
B106 B107 B111 60.1(4)
B102 B107 B108 111.7(5)
B103 B107 B108 60.0(4)
B106 B107 B108 108.4(5)
B111 B107 B108 59.4(4)
C304 C305 C306 122.0(10)
N3 C30 C31 177.8(19)
N4 C40 C41 174(2)
C142 N1 C121 156.4(14)
C142 N1 C111 56.8(13)
C121 N1 C111 113.5(10)
C142 N1 C113 108.9(17)
C121 N1 C113 84.2(13)
C111 N1 C113 69.9(16)
C142 N1 C131 59.9(13)
C121 N1 C131 111.0(11)
C111 N1 C131 108.5(11)
C113 N1 C131 163.1(14)
C142 N1 C133 110.2(16)
C121 N1 C133 80.1(12)
C111 N1 C133 166.3(13)
C113 N1 C133 114.7(18)
C131 N1 C133 63.0(13)
C142 N1 C141 93.9(16)
C121 N1 C141 109.7(12)
C111 N1 C141 105.2(16)
C113 N1 C141 57.3(15)
C131 N1 C141 108.7(13)
C133 N1 C141 69.8(16)
C142 N1 C123 105.8(14)
C121 N1 C123 50.6(10)
C111 N1 C123 83.8(13)
C113 N1 C123 111.8(16)
C131 N1 C123 84.4(12)
C133 N1 C123 105.1(16)
C141 N1 C123 160.1(13)
C124 C123 N1 118(2)
C134 C133 N1 122(4)
N1 C113 C114 116(3)
N1 C121 C122 115.3(16)
C112 C111 N1 119(3)
C132 C131 N1 121(2)
C212 C211 N2 122.7(13)
C221 N2 C231 97.9(13)
C221 N2 C211 103.7(11)
C231 N2 C211 129.2(13)
C221 N2 C241 108.5(13)
C231 N2 C241 106.0(13)
C211 N2 C241 109.4(11)
N2 C221 C222 117.3(18)
N2 C231 C232 109.0(16)

loop_
_geom_bond_atom_site_label_1
_geom_bond_atom_site_label_2
_geom_bond_distance
Pd1 P2 2.2762(16)
Pd1 P1 2.2812(16)
Pd1 S2 2.3662(15)
Pd1 S1 2.3752(15)
Ge1 B102 2.098(7)
Ge1 B104 2.113(8)
Ge1 B101 2.114(7)
Ge1 B103 2.114(7)
Ge1 B105 2.134(7)
Ge1 S1 2.1436(16)
Ge2 B202 2.089(9)
Ge2 B205 2.100(8)
Ge2 B204 2.100(7)
Ge2 B201 2.108(9)
Ge2 B203 2.114(9)
Ge2 S2 2.1373(16)
P2 C201 1.810(6)
P2 C101 1.817(7)
P2 C3 1.831(6)
P1 C1 1.821(6)
P1 C401 1.824(8)
P1 C301 1.826(8)
C401 C406 1.382(10)
C401 C402 1.386(10)
C1 C2 1.525(9)
C406 C405 1.372(10)
B105 B110 1.763(10)
B105 B109 1.765(11)
B105 B104 1.875(11)
B105 B101 1.886(10)
B110 B111 1.772(10)
B110 B101 1.777(11)
B110 B109 1.783(10)
B110 B106 1.787(11)
B106 B101 1.774(10)
B106 B107 1.775(11)
B106 B102 1.775(10)
B106 B111 1.779(11)
C3 C2 1.535(9)
B102 B107 1.746(11)
B102 B103 1.882(11)
B102 B101 1.884(10)
C405 C404 1.376(10)
B104 B109 1.771(10)
B104 B108 1.782(12)
B104 B103 1.892(11)
C101 C102 1.392(10)
C101 C106 1.398(9)
C201 C206 1.386(9)
C201 C202 1.394(9)
C102 C103 1.383(10)
B111 B108 1.766(10)
B111 B109 1.771(11)
B111 B107 1.776(11)
C206 C205 1.374(10)
C202 C203 1.381(10)
C204 C205 1.376(11)
C204 C203 1.376(12)
B103 B107 1.760(10)
B103 B108 1.775(11)
C301 C306 1.376(14)
C301 C302 1.382(14)
C106 C105 1.378(11)
B109 B108 1.778(11)
B203 B207 1.747(14)
B203 B208 1.758(13)
B203 B202 1.847(14)
B203 B204 1.875(12)
C402 C403 1.386(10)
B204 B208 1.757(12)
B204 B209 1.763(13)
B204 B205 1.882(13)
B108 B107 1.788(12)
C104 C103 1.364(12)
C104 C105 1.385(12)
C302 C303 1.408(11)
B205 B210 1.767(13)
B205 B209 1.786(12)
B205 B201 1.893(14)
B209 B211 1.753(13)
B209 B208 1.766(14)
B209 B210 1.784(14)
C303 C304 1.375(13)
C306 C305 1.406(11)
C404 C403 1.364(10)
B211 B210 1.750(15)
B211 B208 1.770(16)
B211 B206 1.775(13)
B211 B207 1.780(16)
C304 C305 1.317(13)
B210 B206 1.770(16)
B210 B201 1.779(13)
B207 B202 1.762(14)
B207 B208 1.774(14)
B207 B206 1.779(18)
B202 B206 1.786(15)
B202 B201 1.894(17)
B201 B206 1.748(15)
C31 C30 1.44(3)
N3 C30 1.16(3)
N4 C40 1.27(5)
C40 C41 1.42(4)
N1 C142 1.46(2)
N1 C121 1.474(17)
N1 C111 1.479(17)
N1 C113 1.48(3)
N1 C131 1.502(18)
N1 C133 1.50(3)
N1 C141 1.51(2)
N1 C123 1.55(2)
C134 C133 1.49(2)
C124 C123 1.489(18)
C114 C113 1.50(2)
C112 C111 1.48(4)
C121 C122 1.515(18)
C131 C132 1.44(4)
C211 C212 1.55(2)
C211 N2 1.555(13)
N2 C221 1.455(19)
N2 C231 1.52(2)
N2 C241 1.579(10)
C221 C222 1.53(3)
C231 C232 1.53(2)
